data_4067436
loop_
_publ_author_name
'Braddock-Wilking, Janet'
'Gao, Li-Bin'
'Rath, Nigam P.'

_publ_section_title
;
 Preparation and Photophysical Properties of Phosphino- and Phosphine
 Oxide-Linked Siloles
;
_journal_issue 7
_journal_name_full Organometallics
_journal_page_first 1612
_journal_paper_doi 10.1021/om900956u
_journal_volume 29
_journal_year 2010
_chemical_formula_sum 'C56 H48 Au2 Cl6 P2 Si'
_chemical_formula_weight 1417.61
_chemical_name_systematic
; 
 ? 
;
_space_group_IT_number 2
_symmetry_cell_setting triclinic
_symmetry_space_group_name_Hall '-P 1'
_symmetry_space_group_name_H-M 'P -1'
_atom_sites_solution_hydrogens geom
_atom_sites_solution_primary direct
_atom_sites_solution_secondary difmap
_audit_creation_method SHELXL-97
_cell_angle_alpha 73.571(3)
_cell_angle_beta 83.772(3)
_cell_angle_gamma 88.086(3)
_cell_formula_units_Z 2
_cell_length_a 10.2869(11)
_cell_length_b 13.7618(15)
_cell_length_c 19.957(2)
_cell_measurement_reflns_used 9966
_cell_measurement_temperature 100(2)
_cell_measurement_theta_max 26.04
_cell_measurement_theta_min 2.47
_cell_volume 2693.9(5)
_computing_cell_refinement 'Bruker-Apex II (Bruker, 2006)'
_computing_data_collection 'Bruker-Apex II (Bruker, 2006)'
_computing_data_reduction 'Bruker-SAINT   (Bruker, 2006)'
_computing_molecular_graphics 'Bruker-SHELXTL (Sheldrick, G.M., 2008)'
_computing_publication_material 'Bruker-SHELXTL (Sheldrick, G.M., 2008)'
_computing_structure_refinement 'Bruker-SHELXTL (Sheldrick, G.M., 2008)'
_computing_structure_solution 'Bruker-SHELXTL (Sheldrick, G.M., 2008)'
_diffrn_ambient_temperature 100(2)
_diffrn_measured_fraction_theta_full 0.979
_diffrn_measured_fraction_theta_max 0.963
_diffrn_measurement_device_type 'CCD area detector'
_diffrn_measurement_method 'phi and omega scans'
_diffrn_radiation_monochromator graphite
_diffrn_radiation_source 'fine-focus sealed tube'
_diffrn_radiation_type MoK\a
_diffrn_radiation_wavelength 0.71073
_diffrn_reflns_av_R_equivalents 0.0391
_diffrn_reflns_av_sigmaI/netI 0.0479
_diffrn_reflns_limit_h_max 12
_diffrn_reflns_limit_h_min -12
_diffrn_reflns_limit_k_max 17
_diffrn_reflns_limit_k_min -16
_diffrn_reflns_limit_l_max 24
_diffrn_reflns_limit_l_min -24
_diffrn_reflns_number 35516
_diffrn_reflns_theta_full 25.00
_diffrn_reflns_theta_max 26.22
_diffrn_reflns_theta_min 2.97
_exptl_absorpt_coefficient_mu 5.856
_exptl_absorpt_correction_T_max 0.3538
_exptl_absorpt_correction_T_min 0.1500
_exptl_absorpt_correction_type numerical
_exptl_absorpt_process_details 'sadabs v2008/1'
_exptl_crystal_colour colourless
_exptl_crystal_density_diffrn 1.748
_exptl_crystal_density_meas ?
_exptl_crystal_density_method 'not measured'
_exptl_crystal_description plate
_exptl_crystal_F_000 1376
_exptl_crystal_size_max 0.52
_exptl_crystal_size_mid 0.29
_exptl_crystal_size_min 0.22
_refine_diff_density_max 2.071
_refine_diff_density_min -1.556
_refine_diff_density_rms 0.162
_refine_ls_extinction_method none
_refine_ls_goodness_of_fit_ref 1.046
_refine_ls_hydrogen_treatment noref
_refine_ls_matrix_type full
_refine_ls_number_parameters 621
_refine_ls_number_reflns 10433
_refine_ls_number_restraints 104
_refine_ls_restrained_S_all 1.044
_refine_ls_R_factor_all 0.0631
_refine_ls_R_factor_gt 0.0422
_refine_ls_shift/su_max 0.003
_refine_ls_shift/su_mean 0.000
_refine_ls_structure_factor_coef Fsqd
_refine_ls_weighting_details 'calc w=1/[\s^2^(Fo^2^)+(0.0367P)^2^+21.4762P] where P=(Fo^2^+2Fc^2^)/3'
_refine_ls_weighting_scheme calc
_refine_ls_wR_factor_gt 0.0945
_refine_ls_wR_factor_ref 0.1048
_reflns_number_gt 8141
_reflns_number_total 10433
_reflns_threshold_expression >2sigma(I)
_cod_data_source_file om900956u_si_005.cif
_cod_data_source_block w11608
_cod_depositor_comments
;
The following automatic conversions were performed:

'_symmetry_cell_setting' value 'Triclinic' changed to 'triclinic'
according to /home/saulius/struct/CIF-dictionaries/cif_core.dic
dictionary named 'cif_core.dic' version 2.4.1 from 2010-06-29.

Automatic conversion script
Id: cif_fix_values 1715 2011-07-08 13:25:40Z adriana 

The following automatic conversions were performed:

'_exptl_crystal_density_meas' value 'no' was changed to '?' - the
value is perceived as not measured.

Automatic conversion script
Id: cif_fix_values 3008 2015-01-20 13:52:24Z robertas 
;
_cod_original_sg_symbol_H-M P-1
_cod_database_code 4067436

loop_
_symmetry_equiv_pos_as_xyz
'x, y, z'
'-x, -y, -z'

loop_
_atom_site_label
_atom_site_type_symbol
_atom_site_fract_x
_atom_site_fract_y
_atom_site_fract_z
_atom_site_U_iso_or_equiv
_atom_site_adp_type
_atom_site_occupancy
_atom_site_symmetry_multiplicity
_atom_site_calc_flag
_atom_site_refinement_flags
_atom_site_disorder_assembly
_atom_site_disorder_group
Au1 Au -0.10903(3) 0.71134(2) 0.551263(14) 0.02262(8) Uani 1 1 d . . .
Au2 Au 1.04016(3) 0.21736(2) 1.089968(15) 0.03182(9) Uani 1 1 d . . .
Si1 Si 0.4567(2) 0.46343(17) 0.82032(11) 0.0291(4) Uani 1 1 d . . .
P1 P 0.10112(17) 0.70248(13) 0.51256(9) 0.0210(4) Uani 1 1 d . . .
P2 P 0.84056(19) 0.15322(16) 1.10153(10) 0.0291(4) Uani 1 1 d . . .
Cl1 Cl -0.32304(17) 0.72363(14) 0.59442(10) 0.0296(4) Uani 1 1 d . . .
Cl2 Cl 1.2467(2) 0.27958(17) 1.07864(12) 0.0447(5) Uani 1 1 d . . .
C1 C 0.4030(7) 0.4306(5) 0.7426(4) 0.0252(16) Uani 1 1 d . . .
C2 C 0.4361(6) 0.3334(6) 0.7470(4) 0.0249(16) Uani 1 1 d . . .
C3 C 0.5124(7) 0.2797(6) 0.8073(4) 0.0268(16) Uani 1 1 d . . .
C4 C 0.5306(7) 0.3344(6) 0.8530(4) 0.0297(17) Uani 1 1 d . . .
C5 C 0.5804(9) 0.5661(7) 0.7992(5) 0.042(2) Uani 1 1 d . . .
H5A H 0.6496 0.5542 0.7645 0.064 Uiso 1 1 calc R . .
H5B H 0.6185 0.5666 0.8420 0.064 Uiso 1 1 calc R . .
H5C H 0.5384 0.6315 0.7799 0.064 Uiso 1 1 calc R . .
C6 C 0.3168(9) 0.4917(7) 0.8791(5) 0.048(2) Uani 1 1 d . . .
H6A H 0.2750 0.5552 0.8551 0.072 Uiso 1 1 calc R . .
H6B H 0.3484 0.4983 0.9222 0.072 Uiso 1 1 calc R . .
H6C H 0.2531 0.4365 0.8909 0.072 Uiso 1 1 calc R . .
C7 C 0.3271(7) 0.4956(5) 0.6870(4) 0.0227(15) Uani 1 1 d . . .
C8 C 0.3839(7) 0.5842(6) 0.6433(4) 0.0276(16) Uani 1 1 d . . .
H8 H 0.4682 0.6029 0.6506 0.033 Uiso 1 1 calc R . .
C9 C 0.3192(7) 0.6463(6) 0.5890(4) 0.0269(16) Uani 1 1 d . . .
H9 H 0.3609 0.7054 0.5585 0.032 Uiso 1 1 calc R . .
C10 C 0.1938(6) 0.6220(5) 0.5791(3) 0.0214(14) Uani 1 1 d . . .
C11 C 0.1367(7) 0.5333(6) 0.6233(4) 0.0311(17) Uani 1 1 d . . .
H11 H 0.0515 0.5153 0.6170 0.037 Uiso 1 1 calc R . .
C12 C 0.2026(7) 0.4706(6) 0.6766(4) 0.0331(18) Uani 1 1 d . . .
H12 H 0.1621 0.4103 0.7062 0.040 Uiso 1 1 calc R . .
C13 C 0.3977(7) 0.2787(6) 0.6973(4) 0.0256(16) Uani 1 1 d . . .
C14 C 0.4256(7) 0.3218(6) 0.6250(4) 0.0291(17) Uani 1 1 d . . .
H14 H 0.4738 0.3831 0.6080 0.035 Uiso 1 1 calc R . .
C15 C 0.3829(8) 0.2753(7) 0.5782(4) 0.0368(19) Uani 1 1 d . . .
H15 H 0.4006 0.3052 0.5290 0.044 Uiso 1 1 calc R . .
C16 C 0.3148(8) 0.1855(7) 0.6032(5) 0.040(2) Uani 1 1 d . . .
H16 H 0.2855 0.1540 0.5709 0.048 Uiso 1 1 calc R . .
C17 C 0.2885(8) 0.1404(6) 0.6750(5) 0.039(2) Uani 1 1 d . . .
H17 H 0.2418 0.0783 0.6919 0.046 Uiso 1 1 calc R . .
C18 C 0.3314(7) 0.1873(6) 0.7212(4) 0.0311(17) Uani 1 1 d . . .
H18 H 0.3152 0.1564 0.7703 0.037 Uiso 1 1 calc R . .
C19 C 0.5709(7) 0.1786(6) 0.8110(4) 0.0304(17) Uani 1 1 d . . .
C20 C 0.6475(8) 0.1617(6) 0.7549(4) 0.0347(18) Uani 1 1 d . . .
H20 H 0.6558 0.2137 0.7117 0.042 Uiso 1 1 calc R . .
C21 C 0.7136(9) 0.0704(7) 0.7594(5) 0.045(2) Uani 1 1 d . . .
H21 H 0.7696 0.0621 0.7203 0.054 Uiso 1 1 calc R . .
C22 C 0.6981(10) -0.0073(7) 0.8201(5) 0.053(3) Uani 1 1 d . . .
H22 H 0.7410 -0.0704 0.8230 0.063 Uiso 1 1 calc R . .
C23 C 0.6183(10) 0.0074(7) 0.8777(5) 0.049(3) Uani 1 1 d . . .
H23 H 0.6067 -0.0461 0.9201 0.059 Uiso 1 1 calc R . .
C24 C 0.5566(8) 0.0987(6) 0.8734(4) 0.040(2) Uani 1 1 d . . .
H24 H 0.5035 0.1080 0.9131 0.048 Uiso 1 1 calc R . .
C25 C 0.6091(7) 0.2987(6) 0.9131(4) 0.0310(17) Uani 1 1 d . . .
C26 C 0.7344(8) 0.2596(8) 0.9055(4) 0.047(2) Uani 1 1 d . . .
H26 H 0.7735 0.2604 0.8600 0.057 Uiso 1 1 calc R . .
C27 C 0.8029(9) 0.2196(8) 0.9630(4) 0.051(3) Uani 1 1 d . . .
H27 H 0.8887 0.1939 0.9562 0.062 Uiso 1 1 calc R . .
C28 C 0.7485(7) 0.2161(6) 1.0310(4) 0.0327(18) Uani 1 1 d . . .
C29 C 0.6229(7) 0.2560(6) 1.0385(4) 0.0321(18) Uani 1 1 d . . .
H29 H 0.5833 0.2542 1.0841 0.039 Uiso 1 1 calc R . .
C30 C 0.5549(8) 0.2982(6) 0.9807(4) 0.0325(18) Uani 1 1 d . . .
H30 H 0.4709 0.3270 0.9870 0.039 Uiso 1 1 calc R . .
C31 C 0.1831(7) 0.8239(5) 0.4883(4) 0.0254(16) Uani 1 1 d . . .
C32 C 0.1349(8) 0.8989(7) 0.5188(6) 0.050(3) Uani 1 1 d . . .
H32 H 0.0547 0.8887 0.5482 0.060 Uiso 1 1 calc R . .
C33 C 0.2023(10) 0.9875(7) 0.5066(7) 0.072(4) Uani 1 1 d . . .
H33 H 0.1703 1.0376 0.5287 0.086 Uiso 1 1 calc R . .
C34 C 0.3174(9) 1.0038(6) 0.4619(6) 0.055(3) Uani 1 1 d . . .
H34 H 0.3642 1.0652 0.4534 0.066 Uiso 1 1 calc R . .
C35 C 0.3634(8) 0.9327(6) 0.4305(4) 0.0355(19) Uani 1 1 d . . .
H35 H 0.4424 0.9446 0.4001 0.043 Uiso 1 1 calc R . .
C36 C 0.2963(7) 0.8424(5) 0.4422(4) 0.0276(16) Uani 1 1 d . . .
H36 H 0.3279 0.7937 0.4188 0.033 Uiso 1 1 calc R . .
C37 C 0.1292(7) 0.6563(5) 0.4350(4) 0.0221(15) Uani 1 1 d . . .
C38 C 0.0578(7) 0.7013(6) 0.3785(4) 0.0297(17) Uani 1 1 d . . .
H38 H -0.0065 0.7515 0.3815 0.036 Uiso 1 1 calc R . .
C39 C 0.0831(8) 0.6710(6) 0.3181(4) 0.0361(19) Uani 1 1 d . . .
H39 H 0.0358 0.7016 0.2791 0.043 Uiso 1 1 calc R . .
C40 C 0.1749(8) 0.5977(6) 0.3125(4) 0.039(2) Uani 1 1 d . . .
H40 H 0.1910 0.5788 0.2701 0.047 Uiso 1 1 calc R . .
C41 C 0.2421(8) 0.5528(6) 0.3682(4) 0.0349(19) Uani 1 1 d . . .
H41 H 0.3042 0.5013 0.3648 0.042 Uiso 1 1 calc R . .
C42 C 0.2210(7) 0.5814(5) 0.4305(4) 0.0285(16) Uani 1 1 d . . .
H42 H 0.2687 0.5500 0.4691 0.034 Uiso 1 1 calc R . .
C43 C 0.8490(8) 0.0199(6) 1.1015(4) 0.0371(19) Uani 1 1 d . . .
C44 C 0.7725(9) -0.0202(8) 1.0628(6) 0.056(3) Uani 1 1 d . . .
H44 H 0.7118 0.0222 1.0352 0.068 Uiso 1 1 calc R . .
C45 C 0.7834(11) -0.1208(9) 1.0639(7) 0.069(3) Uani 1 1 d . . .
H45 H 0.7324 -0.1461 1.0357 0.083 Uiso 1 1 calc R . .
C46 C 0.8629(11) -0.1820(8) 1.1033(6) 0.064(3) Uani 1 1 d . . .
H46 H 0.8669 -0.2516 1.1048 0.077 Uiso 1 1 calc R . .
C47 C 0.9419(12) -0.1445(8) 1.1431(5) 0.064(3) Uani 1 1 d . . .
H47 H 1.0003 -0.1885 1.1713 0.076 Uiso 1 1 calc R . .
C48 C 0.9349(9) -0.0422(7) 1.1412(4) 0.045(2) Uani 1 1 d . . .
H48 H 0.9896 -0.0161 1.1674 0.054 Uiso 1 1 calc R . .
C49 C 0.7426(7) 0.1549(6) 1.1829(4) 0.0288(17) Uani 1 1 d . . .
C50 C 0.6247(8) 0.1043(6) 1.2035(4) 0.0349(18) Uani 1 1 d . . .
H50 H 0.5935 0.0667 1.1753 0.042 Uiso 1 1 calc R . .
C51 C 0.5530(9) 0.1084(6) 1.2644(4) 0.041(2) Uani 1 1 d . . .
H51 H 0.4723 0.0731 1.2785 0.049 Uiso 1 1 calc R . .
C52 C 0.5960(9) 0.1621(8) 1.3048(5) 0.051(2) Uani 1 1 d . . .
H52 H 0.5451 0.1651 1.3468 0.061 Uiso 1 1 calc R . .
C53 C 0.7127(10) 0.2121(10) 1.2852(6) 0.070(3) Uani 1 1 d . . .
H53 H 0.7428 0.2493 1.3139 0.084 Uiso 1 1 calc R . .
C54 C 0.7871(8) 0.2088(8) 1.2239(5) 0.049(2) Uani 1 1 d . . .
H54 H 0.8683 0.2435 1.2103 0.058 Uiso 1 1 calc R . .
C1S C 0.8307(11) 0.7693(7) 0.7319(6) 0.081(4) Uani 1 1 d D A 1
H1S1 H 0.7557 0.7662 0.7055 0.098 Uiso 1 1 calc R A 1
H1S2 H 0.7962 0.7657 0.7809 0.098 Uiso 1 1 calc R A 1
Cl3 Cl 0.9369(3) 0.6641(3) 0.73170(16) 0.0781(9) Uani 1 1 d D A 1
Cl4 Cl 0.9130(4) 0.8828(3) 0.69417(18) 0.0934(11) Uani 1 1 d D A 1
C2S C 0.918(4) 0.494(3) 0.9010(10) 0.185(8) Uani 0.80 1 d PDU B 1
H2S1 H 0.8248 0.4751 0.9110 0.222 Uiso 0.80 1 calc PR B 1
H2S2 H 0.9215 0.5682 0.8788 0.222 Uiso 0.80 1 calc PR B 1
Cl5 Cl 0.9840(6) 0.4392(4) 0.8414(3) 0.1209(18) Uani 0.80 1 d PDU B 1
Cl6 Cl 0.9783(13) 0.4727(9) 0.9782(4) 0.226(5) Uani 0.80 1 d PDU . 1
C2S' C 0.971(6) 0.498(10) 0.901(3) 0.185(8) Uani 0.20 1 d PDU C 2
H2S3 H 1.0270 0.5354 0.9225 0.222 Uiso 0.20 1 calc PR C 2
H2S4 H 1.0237 0.4401 0.8926 0.222 Uiso 0.20 1 calc PR C 2
Cl5' Cl 0.946(4) 0.575(3) 0.822(2) 0.242(12) Uani 0.20 1 d PDU C 2
Cl6' Cl 0.845(4) 0.451(4) 0.960(2) 0.242(12) Uani 0.20 1 d PDU C 2

loop_
_atom_site_aniso_label
_atom_site_aniso_U_11
_atom_site_aniso_U_22
_atom_site_aniso_U_33
_atom_site_aniso_U_23
_atom_site_aniso_U_13
_atom_site_aniso_U_12
Au1 0.01894(14) 0.02302(15) 0.02426(15) -0.00415(11) -0.00204(11) 0.00089(10)
Au2 0.02597(16) 0.0425(2) 0.02592(16) -0.00653(14) -0.00708(12) 0.00264(13)
Si1 0.0299(11) 0.0371(12) 0.0210(10) -0.0074(9) -0.0077(8) -0.0001(9)
P1 0.0186(9) 0.0210(9) 0.0221(9) -0.0036(7) -0.0037(7) 0.0000(7)
P2 0.0265(10) 0.0421(12) 0.0195(9) -0.0084(9) -0.0071(8) 0.0034(8)
Cl1 0.0222(9) 0.0331(10) 0.0321(10) -0.0086(8) 0.0018(7) -0.0006(7)
Cl2 0.0336(11) 0.0486(13) 0.0498(13) -0.0101(10) -0.0038(9) -0.0056(9)
C1 0.020(4) 0.027(4) 0.023(4) 0.003(3) -0.005(3) -0.002(3)
C2 0.015(3) 0.039(4) 0.019(4) -0.003(3) -0.003(3) -0.006(3)
C3 0.020(4) 0.036(4) 0.018(4) 0.002(3) -0.004(3) -0.001(3)
C4 0.020(4) 0.047(5) 0.019(4) -0.002(3) -0.003(3) -0.005(3)
C5 0.043(5) 0.049(5) 0.038(5) -0.013(4) -0.013(4) -0.010(4)
C6 0.046(5) 0.060(6) 0.040(5) -0.018(5) -0.001(4) 0.007(4)
C7 0.020(3) 0.027(4) 0.019(3) -0.004(3) -0.006(3) 0.000(3)
C8 0.022(4) 0.034(4) 0.026(4) -0.002(3) -0.011(3) -0.004(3)
C9 0.022(4) 0.033(4) 0.024(4) -0.003(3) -0.002(3) -0.010(3)
C10 0.020(3) 0.022(4) 0.020(3) -0.002(3) -0.004(3) 0.003(3)
C11 0.020(4) 0.032(4) 0.038(4) -0.001(4) -0.011(3) -0.006(3)
C12 0.024(4) 0.032(4) 0.034(4) 0.006(3) -0.006(3) -0.005(3)
C13 0.020(4) 0.032(4) 0.026(4) -0.007(3) -0.008(3) 0.003(3)
C14 0.022(4) 0.039(5) 0.025(4) -0.007(3) -0.005(3) 0.000(3)
C15 0.033(4) 0.055(6) 0.026(4) -0.017(4) -0.006(3) 0.008(4)
C16 0.037(5) 0.050(5) 0.045(5) -0.026(4) -0.020(4) 0.007(4)
C17 0.039(5) 0.030(4) 0.049(5) -0.011(4) -0.016(4) 0.002(4)
C18 0.028(4) 0.032(4) 0.030(4) -0.001(3) -0.011(3) 0.002(3)
C19 0.025(4) 0.035(4) 0.028(4) 0.000(3) -0.016(3) -0.001(3)
C20 0.032(4) 0.041(5) 0.031(4) -0.007(4) -0.013(3) 0.007(4)
C21 0.040(5) 0.051(6) 0.046(5) -0.013(5) -0.024(4) 0.014(4)
C22 0.061(6) 0.045(6) 0.060(7) -0.020(5) -0.034(5) 0.016(5)
C23 0.066(6) 0.032(5) 0.046(6) 0.007(4) -0.036(5) -0.004(4)
C24 0.041(5) 0.046(5) 0.030(4) 0.001(4) -0.015(4) -0.008(4)
C25 0.026(4) 0.041(5) 0.022(4) 0.000(3) -0.009(3) -0.001(3)
C26 0.028(4) 0.091(7) 0.020(4) -0.011(4) -0.003(3) 0.001(4)
C27 0.035(5) 0.096(8) 0.020(4) -0.011(5) -0.006(4) 0.011(5)
C28 0.019(4) 0.052(5) 0.026(4) -0.006(4) -0.009(3) 0.007(3)
C29 0.033(4) 0.042(5) 0.017(4) -0.002(3) -0.004(3) 0.002(3)
C30 0.031(4) 0.044(5) 0.020(4) -0.002(3) -0.007(3) 0.008(3)
C31 0.024(4) 0.027(4) 0.025(4) -0.005(3) -0.006(3) 0.000(3)
C32 0.028(5) 0.045(5) 0.085(7) -0.038(5) 0.016(5) -0.008(4)
C33 0.043(6) 0.039(6) 0.148(12) -0.057(7) 0.009(7) -0.007(4)
C34 0.045(6) 0.023(5) 0.097(8) -0.018(5) -0.005(5) -0.006(4)
C35 0.034(4) 0.026(4) 0.037(5) 0.008(4) -0.002(4) -0.008(3)
C36 0.033(4) 0.021(4) 0.028(4) -0.006(3) 0.000(3) -0.002(3)
C37 0.024(4) 0.018(4) 0.023(4) -0.004(3) -0.003(3) -0.004(3)
C38 0.030(4) 0.026(4) 0.031(4) -0.004(3) -0.006(3) -0.004(3)
C39 0.039(5) 0.043(5) 0.024(4) -0.004(4) -0.004(3) -0.016(4)
C40 0.043(5) 0.039(5) 0.036(5) -0.017(4) 0.013(4) -0.016(4)
C41 0.034(4) 0.028(4) 0.042(5) -0.012(4) 0.006(4) -0.007(3)
C42 0.026(4) 0.025(4) 0.031(4) -0.003(3) -0.005(3) 0.000(3)
C43 0.040(5) 0.040(5) 0.030(4) -0.011(4) 0.002(4) 0.007(4)
C44 0.044(6) 0.059(6) 0.080(7) -0.045(6) -0.003(5) 0.009(5)
C45 0.053(7) 0.064(7) 0.106(10) -0.052(7) -0.003(7) 0.006(6)
C46 0.058(7) 0.051(6) 0.084(8) -0.033(6) 0.030(6) -0.003(5)
C47 0.077(8) 0.051(7) 0.047(6) 0.002(5) 0.009(6) 0.025(6)
C48 0.054(6) 0.050(6) 0.026(4) -0.006(4) 0.002(4) 0.007(4)
C49 0.031(4) 0.036(4) 0.018(4) -0.006(3) -0.005(3) 0.009(3)
C50 0.039(5) 0.035(5) 0.028(4) -0.007(4) 0.002(4) -0.001(4)
C51 0.046(5) 0.040(5) 0.028(4) 0.003(4) 0.003(4) 0.006(4)
C52 0.051(6) 0.073(7) 0.029(5) -0.020(5) 0.005(4) 0.017(5)
C53 0.052(7) 0.120(10) 0.061(7) -0.063(7) -0.001(5) -0.004(6)
C54 0.029(5) 0.081(7) 0.044(5) -0.030(5) -0.001(4) -0.007(4)
C1S 0.041(6) 0.152(13) 0.056(7) -0.038(8) -0.005(5) 0.003(7)
Cl3 0.0719(19) 0.106(2) 0.0668(18) -0.0342(18) -0.0216(15) -0.0185(17)
Cl4 0.089(2) 0.108(3) 0.080(2) -0.031(2) 0.0068(18) 0.035(2)
C2S 0.250(18) 0.213(16) 0.099(12) -0.054(12) -0.051(14) 0.097(16)
Cl5 0.120(4) 0.113(4) 0.128(4) -0.029(3) -0.017(4) -0.011(3)
Cl6 0.276(12) 0.271(12) 0.110(7) -0.028(6) -0.027(7) 0.111(10)
C2S' 0.250(18) 0.213(16) 0.099(12) -0.054(12) -0.051(14) 0.097(16)
Cl5' 0.21(2) 0.27(2) 0.25(2) -0.04(2) -0.09(2) 0.05(2)
Cl6' 0.21(2) 0.27(2) 0.25(2) -0.04(2) -0.09(2) 0.05(2)

loop_
_atom_type_symbol
_atom_type_description
_atom_type_scat_dispersion_real
_atom_type_scat_dispersion_imag
_atom_type_scat_source
C C 0.0033 0.0016 'International Tables Vol C Tables 4.2.6.8 and 6.1.1.4'
H H 0.0000 0.0000 'International Tables Vol C Tables 4.2.6.8 and 6.1.1.4'
Si Si 0.0817 0.0704 'International Tables Vol C Tables 4.2.6.8 and 6.1.1.4'
P P 0.1023 0.0942 'International Tables Vol C Tables 4.2.6.8 and 6.1.1.4'
Cl Cl 0.1484 0.1585 'International Tables Vol C Tables 4.2.6.8 and 6.1.1.4'
Au Au -2.0133 8.8022 'International Tables Vol C Tables 4.2.6.8 and 6.1.1.4'

loop_
_geom_angle_atom_site_label_1
_geom_angle_atom_site_label_2
_geom_angle_atom_site_label_3
_geom_angle
_geom_angle_site_symmetry_1
P1 Au1 Cl1 177.64(7) .
P2 Au2 Cl2 178.73(8) .
C6 Si1 C5 109.9(4) .
C6 Si1 C1 112.5(4) .
C5 Si1 C1 115.2(4) .
C6 Si1 C4 114.5(4) .
C5 Si1 C4 112.4(4) .
C1 Si1 C4 91.3(3) .
C10 P1 C31 104.4(3) .
C10 P1 C37 107.3(3) .
C31 P1 C37 105.3(3) .
C10 P1 Au1 112.1(2) .
C31 P1 Au1 113.0(2) .
C37 P1 Au1 114.1(2) .
C28 P2 C49 107.3(3) .
C28 P2 C43 105.9(4) .
C49 P2 C43 105.5(4) .
C28 P2 Au2 112.6(3) .
C49 P2 Au2 114.2(3) .
C43 P2 Au2 110.8(3) .
C2 C1 C7 123.9(7) .
C2 C1 Si1 108.7(5) .
C7 C1 Si1 127.3(5) .
C1 C2 C13 123.3(6) .
C1 C2 C3 116.2(6) .
C13 C2 C3 120.4(6) .
C4 C3 C19 124.4(6) .
C4 C3 C2 114.9(7) .
C19 C3 C2 120.4(6) .
C3 C4 C25 123.8(7) .
C3 C4 Si1 108.8(5) .
C25 C4 Si1 127.1(6) .
Si1 C5 H5A 109.5 .
Si1 C5 H5B 109.5 .
H5A C5 H5B 109.5 .
Si1 C5 H5C 109.5 .
H5A C5 H5C 109.5 .
H5B C5 H5C 109.5 .
Si1 C6 H6A 109.5 .
Si1 C6 H6B 109.5 .
H6A C6 H6B 109.5 .
Si1 C6 H6C 109.5 .
H6A C6 H6C 109.5 .
H6B C6 H6C 109.5 .
C8 C7 C12 118.7(6) .
C8 C7 C1 118.5(6) .
C12 C7 C1 122.7(6) .
C7 C8 C9 121.0(6) .
C7 C8 H8 119.5 .
C9 C8 H8 119.5 .
C10 C9 C8 120.3(7) .
C10 C9 H9 119.8 .
C8 C9 H9 119.8 .
C9 C10 C11 118.5(6) .
C9 C10 P1 122.6(5) .
C11 C10 P1 118.9(5) .
C12 C11 C10 121.0(7) .
C12 C11 H11 119.5 .
C10 C11 H11 119.5 .
C7 C12 C11 120.4(7) .
C7 C12 H12 119.8 .
C11 C12 H12 119.8 .
C18 C13 C14 119.1(7) .
C18 C13 C2 121.4(7) .
C14 C13 C2 119.4(7) .
C15 C14 C13 120.0(7) .
C15 C14 H14 120.0 .
C13 C14 H14 120.0 .
C16 C15 C14 119.8(8) .
C16 C15 H15 120.1 .
C14 C15 H15 120.1 .
C15 C16 C17 120.9(7) .
C15 C16 H16 119.5 .
C17 C16 H16 119.5 .
C18 C17 C16 118.8(8) .
C18 C17 H17 120.6 .
C16 C17 H17 120.6 .
C17 C18 C13 121.2(7) .
C17 C18 H18 119.4 .
C13 C18 H18 119.4 .
C20 C19 C24 117.6(8) .
C20 C19 C3 121.0(7) .
C24 C19 C3 121.3(7) .
C19 C20 C21 121.9(8) .
C19 C20 H20 119.1 .
C21 C20 H20 119.1 .
C22 C21 C20 120.1(9) .
C22 C21 H21 119.9 .
C20 C21 H21 119.9 .
C21 C22 C23 119.1(9) .
C21 C22 H22 120.5 .
C23 C22 H22 120.5 .
C24 C23 C22 120.3(8) .
C24 C23 H23 119.8 .
C22 C23 H23 119.8 .
C23 C24 C19 120.9(9) .
C23 C24 H24 119.5 .
C19 C24 H24 119.5 .
C26 C25 C30 118.1(7) .
C26 C25 C4 121.7(7) .
C30 C25 C4 120.0(7) .
C27 C26 C25 121.1(8) .
C27 C26 H26 119.5 .
C25 C26 H26 119.5 .
C26 C27 C28 121.3(8) .
C26 C27 H27 119.3 .
C28 C27 H27 119.3 .
C29 C28 C27 117.5(7) .
C29 C28 P2 125.2(6) .
C27 C28 P2 117.2(6) .
C30 C29 C28 121.3(7) .
C30 C29 H29 119.3 .
C28 C29 H29 119.3 .
C29 C30 C25 120.6(7) .
C29 C30 H30 119.7 .
C25 C30 H30 119.7 .
C36 C31 C32 119.1(7) .
C36 C31 P1 121.4(5) .
C32 C31 P1 119.5(6) .
C33 C32 C31 120.5(8) .
C33 C32 H32 119.8 .
C31 C32 H32 119.8 .
C32 C33 C34 119.8(9) .
C32 C33 H33 120.1 .
C34 C33 H33 120.1 .
C35 C34 C33 120.3(8) .
C35 C34 H34 119.9 .
C33 C34 H34 119.9 .
C34 C35 C36 120.8(8) .
C34 C35 H35 119.6 .
C36 C35 H35 119.6 .
C31 C36 C35 119.5(7) .
C31 C36 H36 120.2 .
C35 C36 H36 120.2 .
C42 C37 C38 120.4(7) .
C42 C37 P1 122.0(5) .
C38 C37 P1 117.6(5) .
C39 C38 C37 118.2(7) .
C39 C38 H38 120.9 .
C37 C38 H38 120.9 .
C40 C39 C38 122.1(8) .
C40 C39 H39 119.0 .
C38 C39 H39 119.0 .
C41 C40 C39 119.4(8) .
C41 C40 H40 120.3 .
C39 C40 H40 120.3 .
C40 C41 C42 120.8(8) .
C40 C41 H41 119.6 .
C42 C41 H41 119.6 .
C37 C42 C41 119.1(7) .
C37 C42 H42 120.4 .
C41 C42 H42 120.4 .
C48 C43 C44 118.7(9) .
C48 C43 P2 118.3(7) .
C44 C43 P2 122.9(7) .
C45 C44 C43 120.8(10) .
C45 C44 H44 119.6 .
C43 C44 H44 119.6 .
C46 C45 C44 121.1(11) .
C46 C45 H45 119.4 .
C44 C45 H45 119.4 .
C45 C46 C47 119.8(10) .
C45 C46 H46 120.1 .
C47 C46 H46 120.1 .
C48 C47 C46 120.0(10) .
C48 C47 H47 120.0 .
C46 C47 H47 120.0 .
C43 C48 C47 119.5(10) .
C43 C48 H48 120.2 .
C47 C48 H48 120.2 .
C54 C49 C50 119.7(7) .
C54 C49 P2 118.6(6) .
C50 C49 P2 121.7(6) .
C51 C50 C49 120.0(8) .
C51 C50 H50 120.0 .
C49 C50 H50 120.0 .
C52 C51 C50 120.6(9) .
C52 C51 H51 119.7 .
C50 C51 H51 119.7 .
C51 C52 C53 120.1(8) .
C51 C52 H52 120.0 .
C53 C52 H52 120.0 .
C52 C53 C54 120.4(9) .
C52 C53 H53 119.8 .
C54 C53 H53 119.8 .
C49 C54 C53 119.2(9) .
C49 C54 H54 120.4 .
C53 C54 H54 120.4 .
Cl4 C1S Cl3 110.8(6) .
Cl4 C1S H1S1 109.5 .
Cl3 C1S H1S1 109.5 .
Cl4 C1S H1S2 109.5 .
Cl3 C1S H1S2 109.5 .
H1S1 C1S H1S2 108.1 .
Cl5 C2S Cl6 121(2) .
Cl5 C2S H2S1 107.1 .
Cl6 C2S H2S1 107.1 .
Cl5 C2S H2S2 107.1 .
Cl6 C2S H2S2 107.1 .
H2S1 C2S H2S2 106.8 .
Cl6 Cl6 C2S 139.6(18) 2_767
Cl5' C2S' Cl6' 120(3) .
Cl5' C2S' H2S3 107.2 .
Cl6' C2S' H2S3 107.2 .
Cl5' C2S' H2S4 107.2 .
Cl6' C2S' H2S4 107.2 .
H2S3 C2S' H2S4 106.9 .

loop_
_geom_bond_atom_site_label_1
_geom_bond_atom_site_label_2
_geom_bond_distance
_geom_bond_site_symmetry_2
Au1 P1 2.2267(18) .
Au1 Cl1 2.2941(17) .
Au2 P2 2.225(2) .
Au2 Cl2 2.282(2) .
Si1 C6 1.858(9) .
Si1 C5 1.860(8) .
Si1 C1 1.875(7) .
Si1 C4 1.875(8) .
P1 C10 1.809(7) .
P1 C31 1.813(7) .
P1 C37 1.825(7) .
P2 C28 1.781(7) .
P2 C49 1.821(7) .
P2 C43 1.834(9) .
C1 C2 1.350(10) .
C1 C7 1.490(9) .
C2 C13 1.497(10) .
C2 C3 1.508(10) .
C3 C4 1.366(10) .
C3 C19 1.483(11) .
C4 C25 1.479(10) .
C5 H5A 0.9800 .
C5 H5B 0.9800 .
C5 H5C 0.9800 .
C6 H6A 0.9800 .
C6 H6B 0.9800 .
C6 H6C 0.9800 .
C7 C8 1.386(10) .
C7 C12 1.389(10) .
C8 C9 1.394(10) .
C8 H8 0.9500 .
C9 C10 1.390(9) .
C9 H9 0.9500 .
C10 C11 1.393(10) .
C11 C12 1.390(10) .
C11 H11 0.9500 .
C12 H12 0.9500 .
C13 C18 1.386(10) .
C13 C14 1.396(10) .
C14 C15 1.387(11) .
C14 H14 0.9500 .
C15 C16 1.379(12) .
C15 H15 0.9500 .
C16 C17 1.391(12) .
C16 H16 0.9500 .
C17 C18 1.381(11) .
C17 H17 0.9500 .
C18 H18 0.9500 .
C19 C20 1.368(11) .
C19 C24 1.407(11) .
C20 C21 1.394(11) .
C20 H20 0.9500 .
C21 C22 1.369(13) .
C21 H21 0.9500 .
C22 C23 1.398(14) .
C22 H22 0.9500 .
C23 C24 1.374(12) .
C23 H23 0.9500 .
C24 H24 0.9500 .
C25 C26 1.389(11) .
C25 C30 1.400(10) .
C26 C27 1.382(11) .
C26 H26 0.9500 .
C27 C28 1.399(11) .
C27 H27 0.9500 .
C28 C29 1.396(10) .
C29 C30 1.389(10) .
C29 H29 0.9500 .
C30 H30 0.9500 .
C31 C36 1.386(10) .
C31 C32 1.392(11) .
C32 C33 1.370(12) .
C32 H32 0.9500 .
C33 C34 1.387(14) .
C33 H33 0.9500 .
C34 C35 1.351(12) .
C34 H34 0.9500 .
C35 C36 1.391(10) .
C35 H35 0.9500 .
C36 H36 0.9500 .
C37 C42 1.389(10) .
C37 C38 1.397(10) .
C38 C39 1.381(11) .
C38 H38 0.9500 .
C39 C40 1.377(12) .
C39 H39 0.9500 .
C40 C41 1.359(12) .
C40 H40 0.9500 .
C41 C42 1.401(11) .
C41 H41 0.9500 .
C42 H42 0.9500 .
C43 C48 1.362(12) .
C43 C44 1.387(13) .
C44 C45 1.380(14) .
C44 H44 0.9500 .
C45 C46 1.309(16) .
C45 H45 0.9500 .
C46 C47 1.399(16) .
C46 H46 0.9500 .
C47 C48 1.398(14) .
C47 H47 0.9500 .
C48 H48 0.9500 .
C49 C54 1.371(11) .
C49 C50 1.382(11) .
C50 C51 1.366(11) .
C50 H50 0.9500 .
C51 C52 1.352(13) .
C51 H51 0.9500 .
C52 C53 1.366(14) .
C52 H52 0.9500 .
C53 C54 1.383(13) .
C53 H53 0.9500 .
C54 H54 0.9500 .
C1S Cl4 1.734(10) .
C1S Cl3 1.785(10) .
C1S H1S1 0.9900 .
C1S H1S2 0.9900 .
C2S Cl5 1.66(2) .
C2S Cl6 1.666(19) .
C2S H2S1 0.9900 .
C2S H2S2 0.9900 .
Cl6 Cl6 1.41(2) 2_767
C2S' Cl5' 1.67(3) .
C2S' Cl6' 1.67(2) .
C2S' H2S3 0.9900 .
C2S' H2S4 0.9900 .

loop_
_geom_torsion_atom_site_label_1
_geom_torsion_atom_site_label_2
_geom_torsion_atom_site_label_3
_geom_torsion_atom_site_label_4
_geom_torsion
_geom_torsion_site_symmetry_4
Cl1 Au1 P1 C10 64.2(17) .
Cl1 Au1 P1 C31 -53.4(17) .
Cl1 Au1 P1 C37 -173.6(16) .
Cl2 Au2 P2 C28 -132(3) .
Cl2 Au2 P2 C49 105(3) .
Cl2 Au2 P2 C43 -14(3) .
C6 Si1 C1 C2 -115.2(6) .
C5 Si1 C1 C2 117.7(6) .
C4 Si1 C1 C2 2.1(5) .
C6 Si1 C1 C7 60.3(7) .
C5 Si1 C1 C7 -66.8(7) .
C4 Si1 C1 C7 177.6(6) .
C7 C1 C2 C13 -1.4(11) .
Si1 C1 C2 C13 174.3(5) .
C7 C1 C2 C3 -179.6(6) .
Si1 C1 C2 C3 -3.9(8) .
C1 C2 C3 C4 4.4(9) .
C13 C2 C3 C4 -173.9(6) .
C1 C2 C3 C19 -170.6(6) .
C13 C2 C3 C19 11.1(10) .
C19 C3 C4 C25 -1.4(11) .
C2 C3 C4 C25 -176.2(6) .
C19 C3 C4 Si1 172.4(6) .
C2 C3 C4 Si1 -2.3(8) .
C6 Si1 C4 C3 115.8(6) .
C5 Si1 C4 C3 -117.9(6) .
C1 Si1 C4 C3 0.2(5) .
C6 Si1 C4 C25 -70.7(8) .
C5 Si1 C4 C25 55.7(7) .
C1 Si1 C4 C25 173.8(7) .
C2 C1 C7 C8 -120.3(8) .
Si1 C1 C7 C8 64.8(9) .
C2 C1 C7 C12 59.0(10) .
Si1 C1 C7 C12 -115.9(7) .
C12 C7 C8 C9 -1.5(11) .
C1 C7 C8 C9 177.9(7) .
C7 C8 C9 C10 2.3(11) .
C8 C9 C10 C11 -1.9(11) .
C8 C9 C10 P1 176.8(6) .
C31 P1 C10 C9 -17.1(7) .
C37 P1 C10 C9 94.3(6) .
Au1 P1 C10 C9 -139.8(5) .
C31 P1 C10 C11 161.5(6) .
C37 P1 C10 C11 -87.1(6) .
Au1 P1 C10 C11 38.9(6) .
C9 C10 C11 C12 0.7(11) .
P1 C10 C11 C12 -178.0(6) .
C8 C7 C12 C11 0.2(12) .
C1 C7 C12 C11 -179.1(7) .
C10 C11 C12 C7 0.1(12) .
C1 C2 C13 C18 -125.3(8) .
C3 C2 C13 C18 52.8(10) .
C1 C2 C13 C14 52.7(10) .
C3 C2 C13 C14 -129.2(7) .
C18 C13 C14 C15 2.3(11) .
C2 C13 C14 C15 -175.7(7) .
C13 C14 C15 C16 -1.0(12) .
C14 C15 C16 C17 -0.3(12) .
C15 C16 C17 C18 0.2(12) .
C16 C17 C18 C13 1.1(12) .
C14 C13 C18 C17 -2.4(11) .
C2 C13 C18 C17 175.6(7) .
C4 C3 C19 C20 -123.4(8) .
C2 C3 C19 C20 51.1(10) .
C4 C3 C19 C24 52.5(11) .
C2 C3 C19 C24 -133.0(7) .
C24 C19 C20 C21 -2.4(11) .
C3 C19 C20 C21 173.7(7) .
C19 C20 C21 C22 3.1(13) .
C20 C21 C22 C23 -1.8(13) .
C21 C22 C23 C24 -0.1(13) .
C22 C23 C24 C19 0.8(13) .
C20 C19 C24 C23 0.4(11) .
C3 C19 C24 C23 -175.6(7) .
C3 C4 C25 C26 49.2(12) .
Si1 C4 C25 C26 -123.5(8) .
C3 C4 C25 C30 -127.1(8) .
Si1 C4 C25 C30 60.2(10) .
C30 C25 C26 C27 1.2(14) .
C4 C25 C26 C27 -175.2(9) .
C25 C26 C27 C28 0.6(16) .
C26 C27 C28 C29 -0.9(15) .
C26 C27 C28 P2 174.9(8) .
C49 P2 C28 C29 -1.6(9) .
C43 P2 C28 C29 110.7(8) .
Au2 P2 C28 C29 -128.1(7) .
C49 P2 C28 C27 -177.0(7) .
C43 P2 C28 C27 -64.7(8) .
Au2 P2 C28 C27 56.4(8) .
C27 C28 C29 C30 -0.5(13) .
P2 C28 C29 C30 -175.9(6) .
C28 C29 C30 C25 2.3(13) .
C26 C25 C30 C29 -2.6(12) .
C4 C25 C30 C29 173.9(7) .
C10 P1 C31 C36 80.1(7) .
C37 P1 C31 C36 -32.7(7) .
Au1 P1 C31 C36 -157.8(5) .
C10 P1 C31 C32 -97.0(7) .
C37 P1 C31 C32 150.2(7) .
Au1 P1 C31 C32 25.1(7) .
C36 C31 C32 C33 -3.7(14) .
P1 C31 C32 C33 173.5(9) .
C31 C32 C33 C34 1.9(18) .
C32 C33 C34 C35 -0.1(18) .
C33 C34 C35 C36 0.1(15) .
C32 C31 C36 C35 3.6(12) .
P1 C31 C36 C35 -173.5(6) .
C34 C35 C36 C31 -1.9(12) .
C10 P1 C37 C42 -7.7(7) .
C31 P1 C37 C42 103.1(6) .
Au1 P1 C37 C42 -132.4(5) .
C10 P1 C37 C38 174.3(5) .
C31 P1 C37 C38 -74.9(6) .
Au1 P1 C37 C38 49.6(6) .
C42 C37 C38 C39 -1.4(10) .
P1 C37 C38 C39 176.6(5) .
C37 C38 C39 C40 0.6(11) .
C38 C39 C40 C41 0.7(12) .
C39 C40 C41 C42 -1.2(12) .
C38 C37 C42 C41 0.9(11) .
P1 C37 C42 C41 -177.0(5) .
C40 C41 C42 C37 0.4(11) .
C28 P2 C43 C48 167.4(7) .
C49 P2 C43 C48 -79.0(7) .
Au2 P2 C43 C48 45.1(7) .
C28 P2 C43 C44 -12.3(9) .
C49 P2 C43 C44 101.3(8) .
Au2 P2 C43 C44 -134.6(7) .
C48 C43 C44 C45 -0.4(15) .
P2 C43 C44 C45 179.3(8) .
C43 C44 C45 C46 2.3(17) .
C44 C45 C46 C47 -2.3(17) .
C45 C46 C47 C48 0.6(16) .
C44 C43 C48 C47 -1.3(13) .
P2 C43 C48 C47 179.0(7) .
C46 C47 C48 C43 1.2(14) .
C28 P2 C49 C54 -114.7(7) .
C43 P2 C49 C54 132.7(7) .
Au2 P2 C49 C54 10.8(8) .
C28 P2 C49 C50 64.5(7) .
C43 P2 C49 C50 -48.0(7) .
Au2 P2 C49 C50 -169.9(6) .
C54 C49 C50 C51 0.1(12) .
P2 C49 C50 C51 -179.1(6) .
C49 C50 C51 C52 0.4(13) .
C50 C51 C52 C53 -0.7(15) .
C51 C52 C53 C54 0.5(17) .
C50 C49 C54 C53 -0.3(14) .
P2 C49 C54 C53 178.9(8) .
C52 C53 C54 C49 0.0(17) .
Cl5 C2S Cl6 Cl6 129(3) 2_767
